data_4502609
loop_
_publ_author_name
'Zhou, Hong-Ping'
'Gan, Xiao-Ping'
'Li, Xian-Lei'
'Liu, Zhao-Di'
'Geng, Wen-Qian'
'Zhou, Fei-Xia'
'Ke, Wei-Zai'
'Wang, Peng'
'Kong, Lin'
'Hao, Fu-Ying'
'Wu, Jie-Ying'
'Tian, Yu-Peng'

_publ_section_title
;
 Anion-Induced Assembly of Five-Coordinated Mercury(II) Complexes and
 Density Functional Theory Calculations to Study Bond Dissociation
 Energies of Long Hg&#x2212;N Bonds
;
_journal_issue 4
_journal_name_full 'Crystal Growth &amp; Design'
_journal_page_first 1767
_journal_paper_doi 10.1021/cg901453a
_journal_volume 10
_journal_year 2010
_chemical_formula_sum 'C12 H11 Hg I2 N9 O'
_chemical_formula_weight 751.69
_chemical_name_systematic
; 
 ? 
;
_space_group_IT_number 2
_symmetry_cell_setting triclinic
_symmetry_space_group_name_Hall '-P 1'
_symmetry_space_group_name_H-M 'P -1'
_atom_sites_solution_hydrogens geom
_atom_sites_solution_primary direct
_atom_sites_solution_secondary difmap
_audit_creation_method SHELXL-97
_cell_angle_alpha 74.143(5)
_cell_angle_beta 88.576(5)
_cell_angle_gamma 81.308(5)
_cell_formula_units_Z 2
_cell_length_a 7.876(5)
_cell_length_b 10.659(5)
_cell_length_c 11.852(5)
_cell_measurement_reflns_used 2392
_cell_measurement_temperature 298(2)
_cell_measurement_theta_max 23.483
_cell_measurement_theta_min 20296
_cell_volume 946.0(8)
_computing_cell_refinement 'Bruker SMART'
_computing_data_collection 'Bruker SMART'
_computing_data_reduction 'Bruker SAINT'
_computing_molecular_graphics 'Bruker SHELXTL'
_computing_publication_material 'Bruker SHELXTL'
_computing_structure_refinement 'SHELXL-97 (Sheldrick, 1997)'
_computing_structure_solution 'SHELXS-97 (Sheldrick, 1990)'
_diffrn_ambient_temperature 298(2)
_diffrn_measured_fraction_theta_full 0.963
_diffrn_measured_fraction_theta_max 0.963
_diffrn_measurement_device_type 'CCD area detector'
_diffrn_measurement_method 'phi and omega scans'
_diffrn_radiation_monochromator graphite
_diffrn_radiation_source 'fine-focus sealed tube'
_diffrn_radiation_type MoK\a
_diffrn_radiation_wavelength 0.71069
_diffrn_reflns_av_R_equivalents 0.0260
_diffrn_reflns_av_sigmaI/netI 0.0416
_diffrn_reflns_limit_h_max 9
_diffrn_reflns_limit_h_min -7
_diffrn_reflns_limit_k_max 12
_diffrn_reflns_limit_k_min -12
_diffrn_reflns_limit_l_max 14
_diffrn_reflns_limit_l_min -14
_diffrn_reflns_number 6521
_diffrn_reflns_theta_full 25.00
_diffrn_reflns_theta_max 25.00
_diffrn_reflns_theta_min 1.79
_exptl_absorpt_coefficient_mu 11.420
_exptl_absorpt_correction_T_max 0.2085
_exptl_absorpt_correction_T_min 0.1309
_exptl_absorpt_correction_type multi-scan
_exptl_absorpt_process_details sadabs
_exptl_crystal_colour colourless
_exptl_crystal_density_diffrn 2.639
_exptl_crystal_density_method 'not measured'
_exptl_crystal_description block
_exptl_crystal_F_000 680
_exptl_crystal_size_max 0.30
_exptl_crystal_size_mid 0.20
_exptl_crystal_size_min 0.20
_refine_diff_density_max 0.760
_refine_diff_density_min -0.840
_refine_diff_density_rms 0.211
_refine_ls_extinction_coef 0.0014(3)
_refine_ls_extinction_expression Fc^*^=kFc[1+0.001xFc^2^\l^3^/sin(2\q)]^-1/4^
_refine_ls_extinction_method SHELXL
_refine_ls_goodness_of_fit_ref 1.113
_refine_ls_hydrogen_treatment mixed
_refine_ls_matrix_type full
_refine_ls_number_parameters 233
_refine_ls_number_reflns 3215
_refine_ls_number_restraints 2
_refine_ls_restrained_S_all 1.113
_refine_ls_R_factor_all 0.0436
_refine_ls_R_factor_gt 0.0313
_refine_ls_shift/su_max 0.001
_refine_ls_shift/su_mean 0.000
_refine_ls_structure_factor_coef Fsqd
_refine_ls_weighting_details 'calc w=1/[\s^2^(Fo^2^)+(0.0575P)^2^+0.0000P] where P=(Fo^2^+2Fc^2^)/3'
_refine_ls_weighting_scheme calc
_refine_ls_wR_factor_gt 0.0806
_refine_ls_wR_factor_ref 0.1070
_reflns_number_gt 2621
_reflns_number_total 3215
_reflns_threshold_expression >2sigma(I)
_cod_data_source_file cg901453a_si_002.cif
_cod_data_source_block hgi2
_cod_depositor_comments
;
The following automatic conversions were performed:

'_symmetry_cell_setting' value 'Triclinic' changed to 'triclinic'
according to /home/saulius/struct/CIF-dictionaries/cif_core.dic
dictionary named 'cif_core.dic' version 2.4.2 from 2011-04-26.

Automatic conversion script
Id: cif_fix_values 1715 2011-07-08 13:25:40Z adriana 
;
_cod_original_sg_symbol_H-M 'P-1   '
_cod_database_code 4502609

loop_
_symmetry_equiv_pos_as_xyz
'x, y, z'
'-x, -y, -z'

loop_
_atom_site_label
_atom_site_type_symbol
_atom_site_fract_x
_atom_site_fract_y
_atom_site_fract_z
_atom_site_U_iso_or_equiv
_atom_site_adp_type
_atom_site_occupancy
_atom_site_symmetry_multiplicity
_atom_site_calc_flag
_atom_site_refinement_flags
Hg1 Hg 0.73213(5) 0.46291(4) 0.66590(3) 0.05324(18) Uani 1 1 d .
I2 I 0.82366(8) 0.68686(6) 0.67649(6) 0.0548(2) Uani 1 1 d .
I1 I 0.64752(9) 0.30152(7) 0.55146(6) 0.0571(2) Uani 1 1 d .
N7 N 1.0327(9) 0.3067(7) 0.7517(7) 0.0425(17) Uani 1 1 d .
C10 C 0.3146(10) 0.4101(8) 0.9722(8) 0.040(2) Uani 1 1 d .
H7 H 0.2915 0.3677 1.0493 0.048 Uiso 1 1 calc R
N3 N 0.9179(8) 0.1671(7) 1.0455(7) 0.0393(17) Uani 1 1 d .
N6 N 1.0363(9) 0.2326(7) 0.8648(7) 0.0447(18) Uani 1 1 d .
C7 C 1.1971(11) 0.1604(8) 0.8961(10) 0.049(2) Uani 1 1 d .
H4 H 1.2323 0.1039 0.9691 0.059 Uiso 1 1 calc R
N9 N 0.4558(8) 0.4726(7) 0.8029(6) 0.0362(16) Uani 1 1 d .
C3 C 0.6517(13) 0.0949(9) 1.3048(8) 0.051(2) Uani 1 1 d .
H3 H 0.5392 0.1381 1.2925 0.061 Uiso 1 1 calc R
C4 C 0.7742(11) 0.1751(7) 1.1078(8) 0.0373(19) Uani 1 1 d .
C8 C 1.2922(12) 0.1888(9) 0.7993(10) 0.053(3) Uani 1 1 d .
H5 H 1.4065 0.1548 0.7917 0.064 Uiso 1 1 calc R
C12 C 0.2938(11) 0.5334(8) 0.7891(8) 0.042(2) Uani 1 1 d .
H9 H 0.2467 0.5917 0.7198 0.051 Uiso 1 1 calc R
N4 N 0.6200(9) 0.2442(7) 1.0696(7) 0.0412(17) Uani 1 1 d .
N2 N 0.9311(10) 0.0279(7) 1.2715(7) 0.0494(19) Uani 1 1 d .
C11 C 0.2035(12) 0.4966(8) 0.8952(8) 0.043(2) Uani 1 1 d .
H8 H 0.0897 0.5267 0.9085 0.051 Uiso 1 1 calc R
N8 N 0.4708(8) 0.3945(6) 0.9165(6) 0.0340(15) Uani 1 1 d .
N1 N 0.7827(9) 0.1036(7) 1.2247(7) 0.0456(19) Uani 1 1 d .
C2 C 0.7215(14) 0.0109(10) 1.4041(9) 0.060(3) Uani 1 1 d .
H2 H 0.6650 -0.0166 1.4744 0.072 Uiso 1 1 calc R
C6 C 0.6245(10) 0.3133(8) 0.9612(8) 0.0354(19) Uani 1 1 d .
C9 C 1.1841(12) 0.2807(9) 0.7109(10) 0.054(2) Uani 1 1 d .
H6 H 1.2172 0.3171 0.6345 0.064 Uiso 1 1 calc R
N5 N 0.7533(8) 0.3190(6) 0.8853(6) 0.0336(15) Uani 1 1 d .
C5 C 0.8946(10) 0.2392(8) 0.9358(8) 0.0356(19) Uani 1 1 d .
C1 C 0.8978(13) -0.0288(9) 1.3829(9) 0.053(2) Uani 1 1 d .
H1 H 0.9766 -0.0851 1.4379 0.064 Uiso 1 1 calc R
O1 O 0.2613(11) 0.9713(9) 0.1647(8) 0.100(3) Uani 1 1 d D
H10 H 0.301(16) 0.908(11) 0.232(13) 0.120 Uiso 1 1 d D
H11 H 0.179(12) 1.019(11) 0.189(11) 0.120 Uiso 1 1 d D

loop_
_atom_site_aniso_label
_atom_site_aniso_U_11
_atom_site_aniso_U_22
_atom_site_aniso_U_33
_atom_site_aniso_U_23
_atom_site_aniso_U_13
_atom_site_aniso_U_12
Hg1 0.0571(3) 0.0575(3) 0.0448(3) -0.01239(19) 0.00746(19) -0.01153(18)
I2 0.0492(4) 0.0470(4) 0.0597(5) -0.0007(3) -0.0001(3) -0.0059(3)
I1 0.0609(4) 0.0670(4) 0.0440(4) -0.0194(3) 0.0005(3) -0.0033(3)
N7 0.034(4) 0.051(4) 0.041(5) -0.013(4) 0.000(3) -0.002(3)
C10 0.039(5) 0.046(5) 0.037(5) -0.016(4) 0.015(4) -0.007(4)
N3 0.032(4) 0.046(4) 0.037(4) -0.010(3) -0.015(3) 0.003(3)
N6 0.038(4) 0.046(4) 0.052(5) -0.018(4) 0.014(4) -0.005(3)
C7 0.035(5) 0.043(5) 0.075(7) -0.025(5) 0.015(5) -0.008(4)
N9 0.024(4) 0.051(4) 0.031(4) -0.009(3) -0.011(3) 0.001(3)
C3 0.054(6) 0.056(5) 0.035(6) -0.007(4) -0.005(5) 0.008(4)
C4 0.044(5) 0.027(4) 0.039(5) -0.007(4) 0.004(4) -0.004(3)
C8 0.035(5) 0.058(6) 0.079(8) -0.039(6) 0.020(5) -0.009(4)
C12 0.040(5) 0.049(5) 0.034(5) -0.008(4) -0.013(4) 0.001(4)
N4 0.039(4) 0.039(4) 0.043(5) -0.008(3) 0.010(4) -0.004(3)
N2 0.052(5) 0.047(4) 0.044(5) -0.006(4) -0.002(4) -0.002(4)
C11 0.038(5) 0.045(5) 0.041(5) -0.010(4) 0.002(4) 0.003(4)
N8 0.030(4) 0.042(3) 0.031(4) -0.010(3) 0.002(3) -0.008(3)
N1 0.045(5) 0.045(4) 0.045(5) -0.014(4) 0.009(4) 0.000(3)
C2 0.070(7) 0.076(7) 0.025(5) -0.005(5) -0.005(5) 0.005(5)
C6 0.031(5) 0.040(4) 0.036(5) -0.014(4) -0.004(4) -0.002(3)
C9 0.046(6) 0.060(6) 0.059(7) -0.020(5) 0.014(5) -0.015(5)
N5 0.024(4) 0.045(4) 0.031(4) -0.010(3) -0.005(3) -0.003(3)
C5 0.029(5) 0.042(4) 0.040(5) -0.019(4) -0.007(4) -0.005(3)
C1 0.054(6) 0.062(6) 0.038(6) -0.008(5) -0.019(5) 0.004(5)
O1 0.068(6) 0.105(7) 0.098(8) -0.003(6) 0.016(5) 0.027(5)

loop_
_atom_type_symbol
_atom_type_description
_atom_type_scat_dispersion_real
_atom_type_scat_dispersion_imag
_atom_type_scat_source
C C 0.0033 0.0016 'International Tables Vol C Tables 4.2.6.8 and 6.1.1.4'
H H 0.0000 0.0000 'International Tables Vol C Tables 4.2.6.8 and 6.1.1.4'
N N 0.0061 0.0033 'International Tables Vol C Tables 4.2.6.8 and 6.1.1.4'
I I -0.4742 1.8119 'International Tables Vol C Tables 4.2.6.8 and 6.1.1.4'
Hg Hg -2.3894 9.2266 'International Tables Vol C Tables 4.2.6.8 and 6.1.1.4'
O O 0.0106 0.0060 'International Tables Vol C Tables 4.2.6.8 and 6.1.1.4'

loop_
_geom_angle_atom_site_label_1
_geom_angle_atom_site_label_2
_geom_angle_atom_site_label_3
_geom_angle
I1 Hg1 N5 103.30(14)
I1 Hg1 I2 152.87(3)
N5 Hg1 I2 103.66(14)
I1 Hg1 N9 99.20(14)
N5 Hg1 N9 60.61(19)
I2 Hg1 N9 96.55(14)
I1 Hg1 N7 94.00(15)
N5 Hg1 N7 60.2(2)
I2 Hg1 N7 96.70(15)
N9 Hg1 N7 120.9(2)
C9 N7 N6 106.4(8)
C9 N7 Hg1 136.0(7)
N6 N7 Hg1 117.6(5)
C11 C10 N8 107.9(8)
C11 C10 H7 126.0
N8 C10 H7 126.0
C5 N3 C4 112.0(7)
N7 N6 C7 110.9(7)
N7 N6 C5 121.5(7)
C7 N6 C5 127.5(8)
C8 C7 N6 105.8(9)
C8 C7 H4 127.1
N6 C7 H4 127.1
C12 N9 N8 106.0(7)
C12 N9 Hg1 136.2(6)
N8 N9 Hg1 117.8(4)
C2 C3 N1 105.2(8)
C2 C3 H3 127.4
N1 C3 H3 127.4
N4 C4 N3 127.3(8)
N4 C4 N1 115.3(7)
N3 C4 N1 117.4(7)
C7 C8 C9 106.5(8)
C7 C8 H5 126.7
C9 C8 H5 126.7
N9 C12 C11 110.3(8)
N9 C12 H9 124.8
C11 C12 H9 124.8
C6 N4 C4 111.6(7)
C1 N2 N1 105.8(7)
C10 C11 C12 106.3(8)
C10 C11 H8 126.9
C12 C11 H8 126.9
N9 N8 C10 109.4(6)
N9 N8 C6 121.8(6)
C10 N8 C6 128.8(7)
N2 N1 C3 112.2(7)
N2 N1 C4 120.1(7)
C3 N1 C4 127.7(8)
C3 C2 C1 107.8(9)
C3 C2 H2 126.1
C1 C2 H2 126.1
N4 C6 N5 129.9(7)
N4 C6 N8 115.2(7)
N5 C6 N8 114.9(7)
N7 C9 C8 110.4(9)
N7 C9 H6 124.8
C8 C9 H6 124.8
C6 N5 C5 110.6(7)
C6 N5 Hg1 125.0(5)
C5 N5 Hg1 124.4(5)
N3 C5 N5 128.4(8)
N3 C5 N6 115.3(7)
N5 C5 N6 116.3(8)
N2 C1 C2 108.9(8)
N2 C1 H1 125.6
C2 C1 H1 125.6
H10 O1 H11 103(10)

loop_
_geom_bond_atom_site_label_1
_geom_bond_atom_site_label_2
_geom_bond_distance
Hg1 I1 2.6285(11)
Hg1 N5 2.629(7)
Hg1 I2 2.6310(13)
Hg1 N9 2.689(7)
Hg1 N7 2.722(7)
N7 C9 1.295(11)
N7 N6 1.356(10)
C10 C11 1.336(12)
C10 N8 1.391(10)
C10 H7 0.9300
N3 C5 1.318(11)
N3 C4 1.341(10)
N6 C7 1.381(11)
N6 C5 1.386(10)
C7 C8 1.344(13)
C7 H4 0.9300
N9 C12 1.333(10)
N9 N8 1.373(10)
C3 C2 1.340(13)
C3 N1 1.381(12)
C3 H3 0.9300
C4 N4 1.340(10)
C4 N1 1.384(11)
C8 C9 1.419(15)
C8 H5 0.9300
C12 C11 1.417(13)
C12 H9 0.9300
N4 C6 1.298(11)
N2 C1 1.331(12)
N2 N1 1.352(10)
C11 H8 0.9300
N8 C6 1.399(10)
C2 C1 1.426(14)
C2 H2 0.9300
C6 N5 1.336(10)
C9 H6 0.9300
N5 C5 1.337(10)
C1 H1 0.9300
O1 H10 0.92(12)
O1 H11 0.86(12)

loop_
_geom_hbond_atom_site_label_D
_geom_hbond_atom_site_label_H
_geom_hbond_atom_site_label_A
_geom_hbond_distance_DH
_geom_hbond_distance_HA
_geom_hbond_distance_DA
_geom_hbond_angle_DHA
_geom_hbond_site_symmetry_A
O1 H11 N2 0.86(2) 2.16(8) 2.917(11) 147(13) 1_464
O1 H10 I1 0.92(12) 2.89(13) 3.798(9) 168(12) 2_666

loop_
_geom_torsion_atom_site_label_1
_geom_torsion_atom_site_label_2
_geom_torsion_atom_site_label_3
_geom_torsion_atom_site_label_4
_geom_torsion
I1 Hg1 N7 C9 77.1(9)
N5 Hg1 N7 C9 -179.8(9)
I2 Hg1 N7 C9 -77.9(9)
N9 Hg1 N7 C9 -179.7(8)
I1 Hg1 N7 N6 -101.9(5)
N5 Hg1 N7 N6 1.1(5)
I2 Hg1 N7 N6 103.1(5)
N9 Hg1 N7 N6 1.3(6)
C9 N7 N6 C7 1.6(9)
Hg1 N7 N6 C7 -179.2(5)
C9 N7 N6 C5 178.4(7)
Hg1 N7 N6 C5 -2.3(9)
N7 N6 C7 C8 -1.5(9)
C5 N6 C7 C8 -178.1(8)
I1 Hg1 N9 C12 -77.7(8)
N5 Hg1 N9 C12 -177.9(8)
I2 Hg1 N9 C12 80.1(8)
N7 Hg1 N9 C12 -178.0(7)
I1 Hg1 N9 N8 99.2(5)
N5 Hg1 N9 N8 -1.0(5)
I2 Hg1 N9 N8 -103.0(5)
N7 Hg1 N9 N8 -1.1(6)
C5 N3 C4 N4 0.9(11)
C5 N3 C4 N1 -179.9(7)
N6 C7 C8 C9 0.8(10)
N8 N9 C12 C11 1.1(9)
Hg1 N9 C12 C11 178.2(6)
N3 C4 N4 C6 -3.9(11)
N1 C4 N4 C6 177.0(7)
N8 C10 C11 C12 0.9(9)
N9 C12 C11 C10 -1.3(10)
C12 N9 N8 C10 -0.6(8)
Hg1 N9 N8 C10 -178.3(5)
C12 N9 N8 C6 178.5(7)
Hg1 N9 N8 C6 0.7(9)
C11 C10 N8 N9 -0.2(9)
C11 C10 N8 C6 -179.2(8)
C1 N2 N1 C3 -0.9(10)
C1 N2 N1 C4 -179.2(7)
C2 C3 N1 N2 -0.2(11)
C2 C3 N1 C4 177.9(9)
N4 C4 N1 N2 178.4(7)
N3 C4 N1 N2 -0.9(11)
N4 C4 N1 C3 0.4(12)
N3 C4 N1 C3 -178.9(8)
N1 C3 C2 C1 1.1(11)
C4 N4 C6 N5 3.7(12)
C4 N4 C6 N8 -176.3(6)
N9 N8 C6 N4 -179.5(7)
C10 N8 C6 N4 -0.6(11)
N9 N8 C6 N5 0.5(10)
C10 N8 C6 N5 179.3(7)
N6 N7 C9 C8 -1.0(10)
Hg1 N7 C9 C8 179.9(6)
C7 C8 C9 N7 0.1(11)
N4 C6 N5 C5 -0.5(12)
N8 C6 N5 C5 179.5(6)
N4 C6 N5 Hg1 178.4(6)
N8 C6 N5 Hg1 -1.6(9)
I1 Hg1 N5 C6 -91.8(6)
I2 Hg1 N5 C6 91.3(6)
N9 Hg1 N5 C6 1.4(6)
N7 Hg1 N5 C6 -178.8(7)
I1 Hg1 N5 C5 87.0(6)
I2 Hg1 N5 C5 -90.0(6)
N9 Hg1 N5 C5 -179.8(6)
N7 Hg1 N5 C5 0.0(5)
C4 N3 C5 N5 3.1(11)
C4 N3 C5 N6 -178.0(7)
C6 N5 C5 N3 -3.3(11)
Hg1 N5 C5 N3 177.7(6)
C6 N5 C5 N6 177.8(7)
Hg1 N5 C5 N6 -1.1(9)
N7 N6 C5 N3 -176.7(7)
C7 N6 C5 N3 -0.4(12)
N7 N6 C5 N5 2.3(11)
C7 N6 C5 N5 178.6(7)
N1 N2 C1 C2 1.6(11)
C3 C2 C1 N2 -1.8(12)
